data_7101254
loop_
_publ_author_name
'Jun He'
'Ye-Gao Yin'
'Tao Wu'
'Dan Li'

_publ_section_title
;
Design and solvothermal synthesis of luminescent
copper(I)-pyrazolate coordination oligomer and polymer frameworks
;
_journal_issue 27
_journal_name_full 'Chemical Communications'
_journal_paper_doi 10.1039/b601009a
_journal_year 2006
_chemical_formula_sum 'C60 H72 Cu12 N24'
_chemical_formula_weight 1891.90
_chemical_name_systematic
;
?
;
_space_group_IT_number 68
_symmetry_cell_setting orthorhombic
_symmetry_space_group_name_Hall '-C 2a 2ac'
_symmetry_space_group_name_H-M 'C c c a :2'
_atom_sites_solution_hydrogens geom
_atom_sites_solution_primary direct
_atom_sites_solution_secondary difmap
_audit_creation_method SHELXL-97
_cell_angle_alpha 90.00
_cell_angle_beta 90.00
_cell_angle_gamma 90.00
_cell_formula_units_Z 16
_cell_length_a 18.6363(13)
_cell_length_b 46.435(3)
_cell_length_c 34.874(3)
_cell_measurement_temperature 298(2)
_cell_volume 30179(4)
_computing_cell_refinement 'SAINT-PLUS, Ver. 6.0, 1997'
_computing_data_collection 'SMART, 1998.'
_computing_data_reduction 'SAINT-PLUS, Ver. 6.0, 1997'
_computing_molecular_graphics 'XP, Ver. 6.10, Bruker AXS Inc., 2000.'
_computing_publication_material 'SHELXTL-Bruker AXS Inc., 1998.'
_computing_structure_refinement 'SHELXL-97 (Sheldrick, 1997)'
_computing_structure_solution 'SHELXS-97 (Sheldrick, 1990)'
_diffrn_ambient_temperature 298(2)
_diffrn_measured_fraction_theta_full 0.999
_diffrn_measured_fraction_theta_max 0.999
_diffrn_measurement_device_type 'Bruker Apex CCD'
_diffrn_measurement_method '\w scan'
_diffrn_radiation_monochromator graphite
_diffrn_radiation_source 'fine-focus sealed tube'
_diffrn_radiation_type MoK\a
_diffrn_radiation_wavelength 0.71073
_diffrn_reflns_av_R_equivalents 0.0735
_diffrn_reflns_av_sigmaI/netI 0.0378
_diffrn_reflns_limit_h_max 22
_diffrn_reflns_limit_h_min -22
_diffrn_reflns_limit_k_max 57
_diffrn_reflns_limit_k_min -57
_diffrn_reflns_limit_l_max 43
_diffrn_reflns_limit_l_min -43
_diffrn_reflns_number 153632
_diffrn_reflns_theta_full 26.00
_diffrn_reflns_theta_max 26.00
_diffrn_reflns_theta_min 0.88
_exptl_absorpt_coefficient_mu 3.359
_exptl_absorpt_correction_T_max 0.7519
_exptl_absorpt_correction_T_min 0.4872
_exptl_absorpt_correction_type multi-scan
_exptl_absorpt_process_details 'SADABS (Bruker, 2002)'
_exptl_crystal_colour pale-yellow
_exptl_crystal_density_diffrn 1.666
_exptl_crystal_density_method 'not measured'
_exptl_crystal_description block
_exptl_crystal_F_000 15168
_exptl_crystal_size_max 0.25
_exptl_crystal_size_mid 0.18
_exptl_crystal_size_min 0.09
_refine_diff_density_max 0.618
_refine_diff_density_min -0.374
_refine_diff_density_rms 0.098
_refine_ls_extinction_method none
_refine_ls_goodness_of_fit_ref 1.013
_refine_ls_hydrogen_treatment mixed
_refine_ls_matrix_type full
_refine_ls_number_parameters 891
_refine_ls_number_reflns 14827
_refine_ls_number_restraints 0
_refine_ls_restrained_S_all 1.013
_refine_ls_R_factor_all 0.0747
_refine_ls_R_factor_gt 0.0487
_refine_ls_shift/su_max 0.006
_refine_ls_shift/su_mean 0.000
_refine_ls_structure_factor_coef Fsqd
_refine_ls_weighting_details 'calc w=1/[\s^2^(Fo^2^)+(0.0566P)^2^+54.5501P] where P=(Fo^2^+2Fc^2^)/3'
_refine_ls_weighting_scheme calc
_refine_ls_wR_factor_gt 0.1048
_refine_ls_wR_factor_ref 0.1181
_reflns_number_gt 10779
_reflns_number_total 14827
_reflns_threshold_expression >2sigma(I)
_cod_data_source_file b601009a.txt
_cod_depositor_comments
;
The following automatic conversions were performed:
'_symmetry_cell_setting' value 'Orthorhombic' changed to 'orthorhombic'
according to '/home/saulius/struct/CIF-dictionaries/cif_core.dic'
dictionary named 'cif_core.dic' version 2.4.1 from
2010-06-29.

'_exptl_absorpt_correction_type' value 'Multi-scan' changed
to 'multi-scan' according to
'/home/saulius/struct/CIF-dictionaries/cif_core.dic' dictionary named
'cif_core.dic' version 2.4.1 from 2010-06-29.

Automatic conversion script
Id: cif_fix_enum 1527 2010-12-29 10:47:43Z saulius 
;
_cod_original_sg_symbol_H-M Ccca
_cod_database_code 7101254

loop_
_symmetry_equiv_pos_as_xyz
'x, y, z'
'-x+1/2, -y, z'
'-x, y, -z+1/2'
'x+1/2, -y, -z+1/2'
'x+1/2, y+1/2, z'
'-x+1, -y+1/2, z'
'-x+1/2, y+1/2, -z+1/2'
'x+1, -y+1/2, -z+1/2'
'-x, -y, -z'
'x-1/2, y, -z'
'x, -y, z-1/2'
'-x-1/2, y, z-1/2'
'-x+1/2, -y+1/2, -z'
'x, y+1/2, -z'
'x+1/2, -y+1/2, z-1/2'
'-x, y+1/2, z-1/2'

loop_
_atom_site_label
_atom_site_type_symbol
_atom_site_fract_x
_atom_site_fract_y
_atom_site_fract_z
_atom_site_U_iso_or_equiv
_atom_site_adp_type
_atom_site_occupancy
_atom_site_symmetry_multiplicity
_atom_site_calc_flag
_atom_site_refinement_flags
Cu1 Cu 0.30411(3) 0.846861(11) 0.272564(15) 0.03778(14) Uani 1 1 d .
Cu2 Cu 0.17003(3) 0.846956(11) 0.220529(15) 0.03893(15) Uani 1 1 d .
Cu3 Cu 0.23011(3) 0.907432(12) 0.255496(14) 0.03919(15) Uani 1 1 d .
Cu4 Cu 0.53721(3) 0.957093(15) 0.454881(15) 0.04692(17) Uani 1 1 d .
Cu5 Cu 0.40742(3) 0.931258(16) 0.500105(14) 0.05384(19) Uani 1 1 d .
Cu6 Cu 0.51712(3) 0.973940(14) 0.543730(15) 0.04317(16) Uani 1 1 d .
Cu7 Cu 0.05653(3) 0.085782(12) 0.781031(16) 0.04209(15) Uani 1 1 d .
Cu8 Cu 0.0000 0.148135(17) 0.7500 0.0390(2) Uani 1 2 d S
Cu9 Cu 0.16168(3) 0.179603(16) 1.000077(15) 0.05464(19) Uani 1 1 d .
Cu10 Cu 0.28580(3) 0.206800(14) 0.952324(15) 0.04575(17) Uani 1 1 d .
Cu11 Cu 0.26847(3) 0.225097(14) 1.040718(15) 0.04482(16) Uani 1 1 d .
Cu12 Cu 0.0000 0.167550(16) 1.2500 0.03554(19) Uani 1 2 d S
Cu13 Cu 0.07276(3) 0.107826(11) 1.227517(15) 0.03815(14) Uani 1 1 d .
N1 N 0.26894(19) 0.81185(7) 0.25463(9) 0.0321(8) Uani 1 1 d .
N2 N 0.20482(19) 0.81136(7) 0.23584(10) 0.0336(8) Uani 1 1 d .
N3 N 0.14820(19) 0.88205(7) 0.19804(9) 0.0335(8) Uani 1 1 d .
N4 N 0.17395(19) 0.90799(7) 0.21147(9) 0.0326(8) Uani 1 1 d .
N5 N 0.29321(19) 0.90467(7) 0.29665(9) 0.0342(8) Uani 1 1 d .
N6 N 0.3295(2) 0.87905(7) 0.30091(9) 0.0351(9) Uani 1 1 d .
N7 N 0.4126(2) 0.92490(10) 0.44797(10) 0.0489(11) Uani 1 1 d .
N8 N 0.46776(19) 0.93731(8) 0.42761(9) 0.0380(9) Uani 1 1 d .
N9 N 0.0976(2) 0.93572(10) 0.05246(10) 0.0492(11) Uani 1 1 d .
N10 N 0.05364(19) 0.95474(9) 0.07119(10) 0.0407(10) Uani 1 1 d .
N11 N 0.59864(18) 0.98612(9) 0.51770(10) 0.0392(9) Uani 1 1 d .
N12 N 0.6102(2) 0.97492(9) 0.48160(10) 0.0459(10) Uani 1 1 d .
N13 N 0.02977(19) 0.05027(7) 0.76138(10) 0.0340(8) Uani 1 1 d .
N14 N 0.0754(2) 0.11957(7) 0.80709(10) 0.0380(9) Uani 1 1 d .
N15 N 0.05799(19) 0.14657(7) 0.79386(9) 0.0339(8) Uani 1 1 d .
N16 N 0.1642(2) 0.17255(10) 0.94818(10) 0.0500(11) Uani 1 1 d .
N17 N 0.21629(19) 0.18577(8) 0.92668(10) 0.0395(9) Uani 1 1 d .
N18 N 0.3593(2) 0.22551(9) 0.97776(10) 0.0449(10) Uani 1 1 d .
N19 N 0.34871(19) 0.23709(9) 1.01354(10) 0.0402(9) Uani 1 1 d .
N20 N 0.2000(2) 0.20580(9) 1.06948(10) 0.0421(10) Uani 1 1 d .
N21 N 0.1585(2) 0.18544(9) 1.05213(10) 0.0483(11) Uani 1 1 d .
N22 N 0.06276(19) 0.16664(7) 1.20901(9) 0.0322(8) Uani 1 1 d .
N23 N 0.09917(19) 0.14130(7) 1.20246(10) 0.0349(9) Uani 1 1 d .
N24 N -0.03434(18) -0.07303(7) 0.75726(10) 0.0323(8) Uani 1 1 d .
C1 C 0.3559(2) 0.77811(10) 0.28356(13) 0.0417(11) Uani 1 1 d .
H1A H 0.3649 0.7930 0.3020 0.063 Uiso 1 1 calc R
H1B H 0.3950 0.7772 0.2657 0.063 Uiso 1 1 calc R
H1C H 0.3513 0.7600 0.2965 0.063 Uiso 1 1 calc R
C2 C 0.2877(2) 0.78465(9) 0.26242(11) 0.0298(9) Uani 1 1 d .
C3 C 0.2360(2) 0.76595(8) 0.24884(11) 0.0302(9) Uani 1 1 d .
C4 C 0.1847(2) 0.78366(9) 0.23192(12) 0.0322(10) Uani 1 1 d .
C5 C 0.1179(3) 0.77612(10) 0.21048(15) 0.0493(13) Uani 1 1 d .
H5A H 0.1081 0.7907 0.1917 0.074 Uiso 1 1 calc R
H5B H 0.0784 0.7749 0.2281 0.074 Uiso 1 1 calc R
H5C H 0.1241 0.7579 0.1979 0.074 Uiso 1 1 calc R
C6 C 0.0894(3) 0.86198(10) 0.14090(14) 0.0512(13) Uani 1 1 d .
H6A H 0.0572 0.8516 0.1574 0.077 Uiso 1 1 calc R
H6B H 0.1264 0.8492 0.1319 0.077 Uiso 1 1 calc R
H6C H 0.0633 0.8695 0.1194 0.077 Uiso 1 1 calc R
C7 C 0.1226(2) 0.88618(9) 0.16265(11) 0.0316(9) Uani 1 1 d .
C8 C 0.1304(2) 0.91490(9) 0.15218(11) 0.0292(9) Uani 1 1 d .
C9 C 0.1632(2) 0.92784(9) 0.18379(11) 0.0312(9) Uani 1 1 d .
C10 C 0.1844(3) 0.95840(10) 0.18943(14) 0.0520(14) Uani 1 1 d .
H10A H 0.2181 0.9597 0.2101 0.078 Uiso 1 1 calc R
H10B H 0.1426 0.9696 0.1954 0.078 Uiso 1 1 calc R
H10C H 0.2060 0.9656 0.1664 0.078 Uiso 1 1 calc R
C11 C 0.1096(2) 0.92823(9) 0.11526(11) 0.0320(10) Uani 1 1 d .
C12 C 0.2829(3) 0.95182(10) 0.33031(14) 0.0537(14) Uani 1 1 d .
H12A H 0.2703 0.9592 0.3055 0.081 Uiso 1 1 calc R
H12B H 0.3188 0.9639 0.3417 0.081 Uiso 1 1 calc R
H12C H 0.2411 0.9515 0.3464 0.081 Uiso 1 1 calc R
C13 C 0.3117(2) 0.92183(9) 0.32625(11) 0.0334(10) Uani 1 1 d .
C14 C 0.3596(2) 0.90749(9) 0.34968(11) 0.0305(9) Uani 1 1 d .
C15 C 0.3692(2) 0.88076(9) 0.33270(11) 0.0328(10) Uani 1 1 d .
C16 C 0.4157(3) 0.85650(11) 0.34607(15) 0.0582(15) Uani 1 1 d .
H16A H 0.4028 0.8392 0.3327 0.087 Uiso 1 1 calc R
H16B H 0.4090 0.8537 0.3731 0.087 Uiso 1 1 calc R
H16C H 0.4650 0.8610 0.3410 0.087 Uiso 1 1 calc R
C17 C 0.3015(3) 0.89772(17) 0.43581(16) 0.097(3) Uani 1 1 d .
H17A H 0.3132 0.8854 0.4570 0.146 Uiso 1 1 calc R
H17B H 0.2826 0.8863 0.4152 0.146 Uiso 1 1 calc R
H17C H 0.2662 0.9116 0.4437 0.146 Uiso 1 1 calc R
C18 C 0.3670(3) 0.91292(11) 0.42270(12) 0.0470(13) Uani 1 1 d .
C19 C 0.3924(2) 0.91730(9) 0.38596(11) 0.0307(9) Uani 1 1 d .
C20 C 0.4559(2) 0.93269(9) 0.39052(11) 0.0333(10) Uani 1 1 d .
C21 C 0.5066(3) 0.94330(13) 0.36040(13) 0.0590(15) Uani 1 1 d .
H21A H 0.5518 0.9480 0.3720 0.089 Uiso 1 1 calc R
H21B H 0.4868 0.9601 0.3484 0.089 Uiso 1 1 calc R
H21C H 0.5136 0.9285 0.3415 0.089 Uiso 1 1 calc R
C22 C 0.1837(3) 0.89689(14) 0.06718(14) 0.0697(18) Uani 1 1 d .
H22A H 0.2082 0.8897 0.0894 0.105 Uiso 1 1 calc R
H22B H 0.2180 0.9051 0.0498 0.105 Uiso 1 1 calc R
H22C H 0.1587 0.8814 0.0547 0.105 Uiso 1 1 calc R
C23 C 0.1310(2) 0.91954(11) 0.07907(12) 0.0425(12) Uani 1 1 d .
C24 C 0.0608(2) 0.95026(10) 0.10900(11) 0.0352(10) Uani 1 1 d .
C25 C 0.0197(3) 0.96761(12) 0.13711(13) 0.0594(16) Uani 1 1 d .
H25A H 0.0191 0.9579 0.1614 0.089 Uiso 1 1 calc R
H25B H -0.0286 0.9701 0.1281 0.089 Uiso 1 1 calc R
H25C H 0.0421 0.9861 0.1400 0.089 Uiso 1 1 calc R
C26 C 0.6650(3) 1.01076(12) 0.56876(13) 0.0505(13) Uani 1 1 d .
H26A H 0.6186 1.0177 0.5763 0.076 Uiso 1 1 calc R
H26B H 0.6984 1.0265 0.5684 0.076 Uiso 1 1 calc R
H26C H 0.6811 0.9965 0.5867 0.076 Uiso 1 1 calc R
C27 C 0.6604(2) 0.99770(10) 0.52969(12) 0.0352(10) Uani 1 1 d .
C28 C 0.7128(2) 0.99472(10) 0.50138(11) 0.0367(11) Uani 1 1 d .
C29 C 0.6781(2) 0.98008(11) 0.47183(12) 0.0435(12) Uani 1 1 d .
C30 C 0.7064(3) 0.96915(15) 0.43408(15) 0.075(2) Uani 1 1 d .
H30A H 0.6894 0.9499 0.4298 0.112 Uiso 1 1 calc R
H30B H 0.7579 0.9692 0.4346 0.112 Uiso 1 1 calc R
H30C H 0.6899 0.9814 0.4138 0.112 Uiso 1 1 calc R
C31 C 0.0000 -0.02727(13) 0.7500 0.0306(13) Uani 1 2 d S
C32 C 0.0000 0.00454(12) 0.7500 0.0280(13) Uani 1 2 d S
C33 C 0.0476(2) 0.02289(9) 0.76848(11) 0.0310(9) Uani 1 1 d .
C34 C 0.1106(3) 0.01543(10) 0.79329(14) 0.0479(12) Uani 1 1 d .
H34A H 0.1168 0.0300 0.8125 0.072 Uiso 1 1 calc R
H34B H 0.1531 0.0143 0.7778 0.072 Uiso 1 1 calc R
H34C H 0.1024 -0.0028 0.8055 0.072 Uiso 1 1 calc R
C35 C 0.1313(3) 0.09680(10) 0.86335(15) 0.0650(17) Uani 1 1 d .
H35A H 0.1395 0.0811 0.8460 0.097 Uiso 1 1 calc R
H35B H 0.0954 0.0914 0.8817 0.097 Uiso 1 1 calc R
H35C H 0.1752 0.1014 0.8764 0.097 Uiso 1 1 calc R
C36 C 0.1063(2) 0.12249(9) 0.84130(12) 0.0369(10) Uani 1 1 d .
C37 C 0.1105(2) 0.15139(9) 0.85130(11) 0.0295(9) Uani 1 1 d .
C38 C 0.0800(2) 0.16575(9) 0.82044(11) 0.0316(9) Uani 1 1 d .
C39 C 0.0702(3) 0.19735(10) 0.81477(14) 0.0522(14) Uani 1 1 d .
H39A H 0.0330 0.2006 0.7962 0.078 Uiso 1 1 calc R
H39B H 0.1143 0.2056 0.8058 0.078 Uiso 1 1 calc R
H39C H 0.0570 0.2061 0.8387 0.078 Uiso 1 1 calc R
C40 C 0.0564(3) 0.14290(16) 0.93912(15) 0.088(2) Uani 1 1 d .
H40A H 0.0711 0.1311 0.9604 0.132 Uiso 1 1 calc R
H40B H 0.0372 0.1309 0.9192 0.132 Uiso 1 1 calc R
H40C H 0.0204 0.1563 0.9475 0.132 Uiso 1 1 calc R
C41 C 0.1195(3) 0.15900(11) 0.92410(12) 0.0462(12) Uani 1 1 d .
C42 C 0.1416(2) 0.16329(9) 0.88668(11) 0.0311(9) Uani 1 1 d .
C43 C 0.2030(2) 0.18044(9) 0.88961(11) 0.0324(10) Uani 1 1 d .
C44 C 0.2501(3) 0.19177(12) 0.85895(13) 0.0575(15) Uani 1 1 d .
H44A H 0.2957 0.1970 0.8697 0.086 Uiso 1 1 calc R
H44B H 0.2282 0.2084 0.8476 0.086 Uiso 1 1 calc R
H44C H 0.2568 0.1773 0.8397 0.086 Uiso 1 1 calc R
C45 C 0.4551(3) 0.21886(15) 0.93011(14) 0.075(2) Uani 1 1 d .
H45A H 0.4352 0.2001 0.9253 0.113 Uiso 1 1 calc R
H45B H 0.5065 0.2175 0.9313 0.113 Uiso 1 1 calc R
H45C H 0.4417 0.2317 0.9098 0.113 Uiso 1 1 calc R
C46 C 0.4271(2) 0.23009(12) 0.96741(12) 0.0449(13) Uani 1 1 d .
C47 C 0.4624(2) 0.24511(10) 0.99657(11) 0.0375(11) Uani 1 1 d .
C48 C 0.4107(2) 0.24868(10) 1.02512(12) 0.0359(10) Uani 1 1 d .
C49 C 0.4160(3) 0.26273(11) 1.06369(13) 0.0504(13) Uani 1 1 d .
H49A H 0.3698 0.2699 1.0711 0.076 Uiso 1 1 calc R
H49B H 0.4496 0.2784 1.0625 0.076 Uiso 1 1 calc R
H49C H 0.4321 0.2489 1.0822 0.076 Uiso 1 1 calc R
C50 C 0.2308(3) 0.22168(12) 1.13491(14) 0.0695(18) Uani 1 1 d .
H50A H 0.2164 0.2414 1.1316 0.104 Uiso 1 1 calc R
H50B H 0.2814 0.2200 1.1303 0.104 Uiso 1 1 calc R
H50C H 0.2202 0.2157 1.1606 0.104 Uiso 1 1 calc R
C51 C 0.1912(2) 0.20322(10) 1.10744(11) 0.0378(11) Uani 1 1 d .
C52 C 0.1431(2) 0.18124(9) 1.11513(11) 0.0323(10) Uani 1 1 d .
C53 C 0.1240(3) 0.17046(11) 1.07973(12) 0.0437(12) Uani 1 1 d .
C54 C 0.0738(3) 0.14634(14) 1.06983(15) 0.077(2) Uani 1 1 d .
H54A H 0.0391 0.1530 1.0515 0.115 Uiso 1 1 calc R
H54B H 0.0497 0.1399 1.0926 0.115 Uiso 1 1 calc R
H54C H 0.1006 0.1306 1.0590 0.115 Uiso 1 1 calc R
C55 C 0.0398(3) 0.21302(9) 1.17628(13) 0.0433(12) Uani 1 1 d .
H55A H 0.0325 0.2206 1.2016 0.065 Uiso 1 1 calc R
H55B H -0.0056 0.2113 1.1635 0.065 Uiso 1 1 calc R
H55C H 0.0704 0.2258 1.1620 0.065 Uiso 1 1 calc R
C56 C 0.0741(2) 0.18423(9) 1.17897(11) 0.0282(9) Uani 1 1 d .
C57 C 0.1184(2) 0.17069(9) 1.15274(11) 0.0295(9) Uani 1 1 d .
C58 C 0.1333(2) 0.14372(9) 1.16866(12) 0.0339(10) Uani 1 1 d .
C59 C 0.1777(3) 0.11975(10) 1.15321(15) 0.0532(14) Uani 1 1 d .
H59A H 0.2049 0.1112 1.1736 0.080 Uiso 1 1 calc R
H59B H 0.2099 0.1271 1.1341 0.080 Uiso 1 1 calc R
H59C H 0.1470 0.1055 1.1419 0.080 Uiso 1 1 calc R
C60 C -0.0546(2) -0.04555(9) 0.76181(12) 0.0322(10) Uani 1 1 d .
C61 C -0.1258(2) -0.03881(10) 0.77907(14) 0.0450(12) Uani 1 1 d .
H61A H -0.1269 -0.0190 0.7868 0.068 Uiso 1 1 calc R
H61B H -0.1336 -0.0509 0.8010 0.068 Uiso 1 1 calc R
H61C H -0.1629 -0.0422 0.7605 0.068 Uiso 1 1 calc R

loop_
_atom_site_aniso_label
_atom_site_aniso_U_11
_atom_site_aniso_U_22
_atom_site_aniso_U_33
_atom_site_aniso_U_23
_atom_site_aniso_U_13
_atom_site_aniso_U_12
Cu1 0.0505(3) 0.0329(3) 0.0299(3) -0.0055(2) -0.0099(2) -0.0067(3)
Cu2 0.0516(4) 0.0299(3) 0.0352(3) 0.0063(2) -0.0125(3) -0.0007(3)
Cu3 0.0563(4) 0.0384(3) 0.0228(3) 0.0026(2) -0.0198(2) -0.0032(3)
Cu4 0.0349(3) 0.0785(5) 0.0274(3) -0.0058(3) -0.0052(2) -0.0264(3)
Cu5 0.0526(4) 0.0931(5) 0.0157(3) 0.0026(3) -0.0023(2) -0.0337(4)
Cu6 0.0343(3) 0.0682(4) 0.0270(3) 0.0072(3) 0.0044(2) -0.0216(3)
Cu7 0.0608(4) 0.0294(3) 0.0361(3) -0.0073(2) -0.0133(3) -0.0022(3)
Cu8 0.0569(5) 0.0384(4) 0.0217(4) 0.000 -0.0177(3) 0.000
Cu9 0.0535(4) 0.0942(5) 0.0163(3) -0.0012(3) -0.0002(2) -0.0333(4)
Cu10 0.0332(3) 0.0760(4) 0.0281(3) -0.0056(3) -0.0036(2) -0.0242(3)
Cu11 0.0369(3) 0.0690(4) 0.0285(3) 0.0053(3) 0.0074(2) -0.0217(3)
Cu12 0.0484(5) 0.0368(4) 0.0215(4) 0.000 0.0165(3) 0.000
Cu13 0.0498(3) 0.0296(3) 0.0351(3) 0.0059(2) 0.0095(3) -0.0026(2)
N1 0.039(2) 0.0295(19) 0.0281(19) -0.0031(15) -0.0086(16) -0.0047(16)
N2 0.038(2) 0.030(2) 0.033(2) 0.0008(15) -0.0074(16) -0.0001(16)
N3 0.042(2) 0.031(2) 0.0273(19) 0.0062(15) -0.0115(16) -0.0025(16)
N4 0.046(2) 0.0300(19) 0.0222(17) -0.0004(14) -0.0115(15) 0.0032(16)
N5 0.046(2) 0.034(2) 0.0224(18) 0.0009(15) -0.0147(16) -0.0060(17)
N6 0.048(2) 0.032(2) 0.0255(18) -0.0033(15) -0.0108(16) -0.0015(17)
N7 0.044(2) 0.085(3) 0.0178(18) 0.0022(19) -0.0036(16) -0.030(2)
N8 0.032(2) 0.061(3) 0.0213(18) -0.0037(17) -0.0059(15) -0.0215(18)
N9 0.050(2) 0.078(3) 0.0198(19) 0.0038(19) -0.0017(17) 0.029(2)
N10 0.038(2) 0.062(3) 0.0223(18) 0.0055(17) -0.0036(16) 0.0242(19)
N11 0.029(2) 0.064(3) 0.0249(19) -0.0008(17) 0.0037(15) -0.0180(19)
N12 0.037(2) 0.073(3) 0.027(2) -0.0066(19) -0.0034(17) -0.025(2)
N13 0.046(2) 0.0248(19) 0.032(2) -0.0031(15) -0.0076(16) -0.0033(16)
N14 0.055(2) 0.030(2) 0.0283(19) -0.0067(16) -0.0153(17) -0.0002(18)
N15 0.047(2) 0.033(2) 0.0219(18) 0.0011(15) -0.0109(16) -0.0019(17)
N16 0.048(2) 0.084(3) 0.0185(18) -0.0007(19) -0.0042(17) -0.032(2)
N17 0.032(2) 0.062(3) 0.0239(19) -0.0065(17) -0.0025(15) -0.0174(18)
N18 0.031(2) 0.073(3) 0.031(2) -0.0062(19) 0.0004(16) -0.024(2)
N19 0.031(2) 0.064(3) 0.0258(19) 0.0013(18) 0.0024(16) -0.0165(19)
N20 0.042(2) 0.063(3) 0.0207(18) 0.0011(17) 0.0076(16) -0.023(2)
N21 0.051(3) 0.074(3) 0.0199(19) -0.0027(18) 0.0039(17) -0.029(2)
N22 0.043(2) 0.033(2) 0.0214(17) 0.0010(15) 0.0142(15) -0.0028(16)
N23 0.043(2) 0.033(2) 0.0281(19) 0.0053(15) 0.0149(16) 0.0011(17)
N24 0.037(2) 0.0264(19) 0.0331(19) 0.0017(15) 0.0044(16) -0.0038(15)
C1 0.038(3) 0.046(3) 0.041(3) -0.003(2) -0.010(2) 0.001(2)
C2 0.033(2) 0.033(2) 0.023(2) -0.0024(17) 0.0000(17) -0.0026(19)
C3 0.031(2) 0.032(2) 0.027(2) 0.0011(18) -0.0006(18) -0.0023(18)
C4 0.036(2) 0.029(2) 0.031(2) -0.0015(18) -0.0033(19) -0.0012(19)
C5 0.044(3) 0.042(3) 0.062(3) 0.004(2) -0.018(3) -0.006(2)
C6 0.059(3) 0.049(3) 0.045(3) -0.001(2) -0.019(2) -0.010(3)
C7 0.032(2) 0.037(2) 0.026(2) -0.0022(18) -0.0095(18) 0.0026(19)
C8 0.030(2) 0.037(2) 0.020(2) -0.0007(17) -0.0069(17) 0.0078(19)
C9 0.036(2) 0.031(2) 0.027(2) 0.0006(18) -0.0071(18) 0.0044(19)
C10 0.076(4) 0.035(3) 0.045(3) 0.003(2) -0.023(3) 0.007(3)
C11 0.036(2) 0.043(3) 0.017(2) 0.0008(18) -0.0073(17) 0.005(2)
C12 0.073(4) 0.037(3) 0.052(3) -0.004(2) -0.021(3) -0.001(3)
C13 0.042(3) 0.031(2) 0.027(2) 0.0009(18) -0.0092(19) -0.007(2)
C14 0.032(2) 0.040(2) 0.020(2) -0.0004(18) -0.0035(17) -0.0098(19)
C15 0.035(2) 0.036(2) 0.027(2) 0.0002(18) -0.0095(18) -0.0023(19)
C16 0.057(3) 0.060(3) 0.058(3) -0.015(3) -0.027(3) 0.016(3)
C17 0.082(5) 0.169(7) 0.040(3) 0.005(4) -0.006(3) -0.087(5)
C18 0.044(3) 0.075(4) 0.022(2) -0.001(2) -0.008(2) -0.028(3)
C19 0.030(2) 0.041(2) 0.021(2) -0.0028(18) -0.0066(17) -0.0037(19)
C20 0.034(2) 0.044(3) 0.021(2) -0.0046(18) -0.0034(17) -0.004(2)
C21 0.057(3) 0.092(4) 0.029(3) -0.006(3) 0.008(2) -0.031(3)
C22 0.069(4) 0.104(5) 0.036(3) -0.002(3) 0.003(3) 0.050(4)
C23 0.044(3) 0.061(3) 0.023(2) 0.001(2) -0.0054(19) 0.023(2)
C24 0.034(2) 0.051(3) 0.021(2) 0.0042(19) -0.0048(18) 0.012(2)
C25 0.075(4) 0.074(4) 0.030(3) -0.002(2) 0.002(2) 0.039(3)
C26 0.043(3) 0.072(4) 0.036(3) -0.011(2) 0.001(2) -0.007(3)
C27 0.032(2) 0.045(3) 0.029(2) 0.006(2) -0.0016(18) -0.014(2)
C28 0.028(2) 0.053(3) 0.029(2) 0.002(2) 0.0003(18) -0.017(2)
C29 0.029(2) 0.071(3) 0.031(2) -0.008(2) 0.0035(19) -0.020(2)
C30 0.054(4) 0.129(6) 0.041(3) -0.033(3) 0.009(3) -0.031(4)
C31 0.028(3) 0.034(3) 0.030(3) 0.000 -0.003(2) 0.000
C32 0.027(3) 0.027(3) 0.030(3) 0.000 0.001(2) 0.000
C33 0.036(2) 0.030(2) 0.027(2) -0.0047(17) -0.0023(18) 0.0026(19)
C34 0.046(3) 0.047(3) 0.050(3) -0.007(2) -0.017(2) 0.006(2)
C35 0.095(5) 0.040(3) 0.060(4) 0.000(3) -0.037(3) 0.009(3)
C36 0.044(3) 0.039(3) 0.027(2) 0.0012(19) -0.0155(19) 0.001(2)
C37 0.032(2) 0.035(2) 0.021(2) -0.0021(17) -0.0057(17) -0.0048(19)
C38 0.039(2) 0.033(2) 0.022(2) -0.0011(17) -0.0056(18) -0.0038(19)
C39 0.074(4) 0.037(3) 0.046(3) 0.000(2) -0.018(3) -0.003(3)
C40 0.075(4) 0.151(7) 0.038(3) -0.001(4) -0.002(3) -0.074(5)
C41 0.047(3) 0.068(3) 0.024(2) -0.001(2) -0.003(2) -0.022(3)
C42 0.036(2) 0.037(2) 0.020(2) 0.0018(17) -0.0069(17) -0.007(2)
C43 0.032(2) 0.045(3) 0.020(2) -0.0045(18) -0.0014(17) -0.004(2)
C44 0.054(3) 0.086(4) 0.032(3) -0.011(3) 0.010(2) -0.026(3)
C45 0.051(3) 0.136(6) 0.039(3) -0.033(3) 0.008(3) -0.032(4)
C46 0.032(3) 0.074(4) 0.029(2) -0.005(2) -0.0003(19) -0.021(2)
C47 0.030(2) 0.057(3) 0.026(2) 0.002(2) 0.0004(18) -0.015(2)
C48 0.031(2) 0.045(3) 0.032(2) 0.002(2) 0.0002(19) -0.012(2)
C49 0.043(3) 0.066(4) 0.042(3) -0.013(2) 0.003(2) -0.010(3)
C50 0.087(4) 0.084(4) 0.038(3) -0.008(3) 0.010(3) -0.051(4)
C51 0.041(3) 0.051(3) 0.022(2) 0.0009(19) 0.0057(19) -0.016(2)
C52 0.035(2) 0.043(3) 0.019(2) 0.0012(18) 0.0055(17) -0.006(2)
C53 0.046(3) 0.061(3) 0.024(2) -0.001(2) 0.008(2) -0.020(2)
C54 0.084(4) 0.105(5) 0.041(3) -0.011(3) 0.008(3) -0.060(4)
C55 0.053(3) 0.037(3) 0.040(3) 0.004(2) 0.015(2) -0.002(2)
C56 0.031(2) 0.029(2) 0.025(2) -0.0011(17) 0.0052(17) -0.0063(18)
C57 0.034(2) 0.036(2) 0.019(2) 0.0009(17) 0.0039(17) -0.0083(19)
C58 0.036(2) 0.039(3) 0.026(2) -0.0042(19) 0.0078(18) -0.003(2)
C59 0.058(3) 0.048(3) 0.054(3) 0.001(2) 0.021(3) 0.013(3)
C60 0.035(2) 0.033(2) 0.028(2) -0.0004(18) -0.0034(18) -0.0016(19)
C61 0.042(3) 0.041(3) 0.053(3) 0.007(2) 0.011(2) 0.003(2)

loop_
_atom_type_symbol
_atom_type_description
_atom_type_scat_dispersion_real
_atom_type_scat_dispersion_imag
_atom_type_scat_source
C C 0.0033 0.0016 'International Tables Vol C Tables 4.2.6.8 and 6.1.1.4'
H H 0.0000 0.0000 'International Tables Vol C Tables 4.2.6.8 and 6.1.1.4'
N N 0.0061 0.0033 'International Tables Vol C Tables 4.2.6.8 and 6.1.1.4'
Cu Cu 0.3201 1.2651 'International Tables Vol C Tables 4.2.6.8 and 6.1.1.4'

loop_
_geom_angle_atom_site_label_1
_geom_angle_atom_site_label_2
_geom_angle_atom_site_label_3
_geom_angle
_geom_angle_site_symmetry_1
_geom_angle_site_symmetry_3
N6 Cu1 N1 166.80(15) . .
N2 Cu2 N3 169.21(16) . .
N4 Cu3 N5 174.04(16) . .
N12 Cu4 N8 176.49(19) . .
N9 Cu5 N7 177.3(2) 12_656 .
N10 Cu6 N11 168.07(19) 12_656 .
N14 Cu7 N13 171.35(17) . .
N14 Cu7 Cu7 119.03(11) . 3_556
N13 Cu7 Cu7 63.09(10) . 3_556
N15 Cu8 N15 175.6(2) . 3_556
N21 Cu9 N16 178.20(19) . .
N18 Cu10 N17 175.93(19) . .
N20 Cu11 N19 167.39(19) . .
N22 Cu12 N22 177.4(2) 3_557 .
N24 Cu13 N23 167.14(16) 9_557 .
C2 N1 N2 108.1(3) . .
C2 N1 Cu1 131.6(3) . .
N2 N1 Cu1 119.0(3) . .
C4 N2 N1 108.0(3) . .
C4 N2 Cu2 136.5(3) . .
N1 N2 Cu2 115.5(3) . .
C7 N3 N4 108.2(3) . .
C7 N3 Cu2 126.5(3) . .
N4 N3 Cu2 123.2(2) . .
C9 N4 N3 107.6(3) . .
C9 N4 Cu3 133.1(3) . .
N3 N4 Cu3 117.7(2) . .
C13 N5 N6 107.6(3) . .
C13 N5 Cu3 135.4(3) . .
N6 N5 Cu3 117.0(2) . .
C15 N6 N5 108.1(3) . .
C15 N6 Cu1 129.2(3) . .
N5 N6 Cu1 120.9(3) . .
C18 N7 N8 107.9(3) . .
C18 N7 Cu5 132.8(3) . .
N8 N7 Cu5 118.8(3) . .
C20 N8 N7 108.1(3) . .
C20 N8 Cu4 134.1(3) . .
N7 N8 Cu4 117.7(3) . .
C23 N9 N10 107.9(3) . .
C23 N9 Cu5 130.1(3) . 12_655
N10 N9 Cu5 121.0(3) . 12_655
C24 N10 N9 108.0(3) . .
C24 N10 Cu6 130.7(3) . 12_655
N9 N10 Cu6 119.2(3) . 12_655
C27 N11 N12 107.6(3) . .
C27 N11 Cu6 132.3(3) . .
N12 N11 Cu6 117.3(3) . .
C29 N12 N11 108.3(3) . .
C29 N12 Cu4 130.7(3) . .
N11 N12 Cu4 121.1(3) . .
C33 N13 N13 108.1(2) . 3_556
C33 N13 Cu7 135.2(3) . .
N13 N13 Cu7 115.71(12) 3_556 .
C36 N14 N15 108.0(3) . .
C36 N14 Cu7 127.6(3) . .
N15 N14 Cu7 124.4(3) . .
C38 N15 N14 107.5(3) . .
C38 N15 Cu8 135.2(3) . .
N14 N15 Cu8 116.4(2) . .
C41 N16 N17 107.9(3) . .
C41 N16 Cu9 133.2(3) . .
N17 N16 Cu9 118.4(3) . .
C43 N17 N16 108.3(3) . .
C43 N17 Cu10 133.8(3) . .
N16 N17 Cu10 117.8(3) . .
C46 N18 N19 108.7(3) . .
C46 N18 Cu10 130.4(3) . .
N19 N18 Cu10 120.9(3) . .
C48 N19 N18 107.9(3) . .
C48 N19 Cu11 131.5(3) . .
N18 N19 Cu11 117.6(3) . .
C51 N20 N21 107.9(3) . .
C51 N20 Cu11 131.5(3) . .
N21 N20 Cu11 119.1(3) . .
C53 N21 N20 108.1(3) . .
C53 N21 Cu9 130.1(3) . .
N20 N21 Cu9 121.5(3) . .
C56 N22 N23 108.2(3) . .
C56 N22 Cu12 133.5(3) . .
N23 N22 Cu12 117.4(2) . .
C58 N23 N22 107.9(3) . .
C58 N23 Cu13 127.6(3) . .
N22 N23 Cu13 120.6(2) . .
C60 N24 N24 107.8(2) . 3_556
C60 N24 Cu13 133.6(3) . 9_557
N24 N24 Cu13 117.82(12) 3_556 9_557
C2 C1 H1A 109.5 . .
C2 C1 H1B 109.5 . .
H1A C1 H1B 109.5 . .
C2 C1 H1C 109.5 . .
H1A C1 H1C 109.5 . .
H1B C1 H1C 109.5 . .
N1 C2 C3 109.9(4) . .
N1 C2 C1 120.8(4) . .
C3 C2 C1 129.2(4) . .
C2 C3 C4 104.7(4) . .
C2 C3 C3 127.5(3) . 8_465
C4 C3 C3 127.8(3) . 8_465
N2 C4 C3 109.3(4) . .
N2 C4 C5 120.4(4) . .
C3 C4 C5 130.2(4) . .
C4 C5 H5A 109.5 . .
C4 C5 H5B 109.5 . .
H5A C5 H5B 109.5 . .
C4 C5 H5C 109.5 . .
H5A C5 H5C 109.5 . .
H5B C5 H5C 109.5 . .
C7 C6 H6A 109.5 . .
C7 C6 H6B 109.5 . .
H6A C6 H6B 109.5 . .
C7 C6 H6C 109.5 . .
H6A C6 H6C 109.5 . .
H6B C6 H6C 109.5 . .
N3 C7 C8 110.0(4) . .
N3 C7 C6 120.6(4) . .
C8 C7 C6 129.3(4) . .
C7 C8 C9 104.6(3) . .
C7 C8 C11 127.0(4) . .
C9 C8 C11 128.4(4) . .
N4 C9 C8 109.6(4) . .
N4 C9 C10 121.2(4) . .
C8 C9 C10 129.1(4) . .
C9 C10 H10A 109.5 . .
C9 C10 H10B 109.5 . .
H10A C10 H10B 109.5 . .
C9 C10 H10C 109.5 . .
H10A C10 H10C 109.5 . .
H10B C10 H10C 109.5 . .
C23 C11 C24 105.1(4) . .
C23 C11 C8 126.6(4) . .
C24 C11 C8 128.1(4) . .
C13 C12 H12A 109.5 . .
C13 C12 H12B 109.5 . .
H12A C12 H12B 109.5 . .
C13 C12 H12C 109.5 . .
H12A C12 H12C 109.5 . .
H12B C12 H12C 109.5 . .
N5 C13 C14 109.5(4) . .
N5 C13 C12 122.0(4) . .
C14 C13 C12 128.6(4) . .
C13 C14 C15 105.2(4) . .
C13 C14 C19 128.7(4) . .
C15 C14 C19 126.1(4) . .
N6 C15 C14 109.7(4) . .
N6 C15 C16 122.3(4) . .
C14 C15 C16 128.0(4) . .
C15 C16 H16A 109.5 . .
C15 C16 H16B 109.5 . .
H16A C16 H16B 109.5 . .
C15 C16 H16C 109.5 . .
H16A C16 H16C 109.5 . .
H16B C16 H16C 109.5 . .
C18 C17 H17A 109.5 . .
C18 C17 H17B 109.5 . .
H17A C17 H17B 109.5 . .
C18 C17 H17C 109.5 . .
H17A C17 H17C 109.5 . .
H17B C17 H17C 109.5 . .
N7 C18 C19 109.3(4) . .
N7 C18 C17 121.0(4) . .
C19 C18 C17 129.7(4) . .
C18 C19 C20 105.1(3) . .
C18 C19 C14 127.4(4) . .
C20 C19 C14 127.4(4) . .
N8 C20 C19 109.6(4) . .
N8 C20 C21 121.7(4) . .
C19 C20 C21 128.7(4) . .
C20 C21 H21A 109.5 . .
C20 C21 H21B 109.5 . .
H21A C21 H21B 109.5 . .
C20 C21 H21C 109.5 . .
H21A C21 H21C 109.5 . .
H21B C21 H21C 109.5 . .
C23 C22 H22A 109.5 . .
C23 C22 H22B 109.5 . .
H22A C22 H22B 109.5 . .
C23 C22 H22C 109.5 . .
H22A C22 H22C 109.5 . .
H22B C22 H22C 109.5 . .
N9 C23 C11 109.4(4) . .
N9 C23 C22 120.3(4) . .
C11 C23 C22 130.3(4) . .
N10 C24 C11 109.6(4) . .
N10 C24 C25 121.0(4) . .
C11 C24 C25 129.5(4) . .
C24 C25 H25A 109.5 . .
C24 C25 H25B 109.5 . .
H25A C25 H25B 109.5 . .
C24 C25 H25C 109.5 . .
H25A C25 H25C 109.5 . .
H25B C25 H25C 109.5 . .
C27 C26 H26A 109.5 . .
C27 C26 H26B 109.5 . .
H26A C26 H26B 109.5 . .
C27 C26 H26C 109.5 . .
H26A C26 H26C 109.5 . .
H26B C26 H26C 109.5 . .
N11 C27 C28 109.9(4) . .
N11 C27 C26 119.8(4) . .
C28 C27 C26 130.2(4) . .
C29 C28 C27 104.4(4) . .
C29 C28 C28 126.8(3) . 2_675
C27 C28 C28 128.8(3) . 2_675
N12 C29 C28 109.8(4) . .
N12 C29 C30 119.7(4) . .
C28 C29 C30 130.5(4) . .
C29 C30 H30A 109.5 . .
C29 C30 H30B 109.5 . .
H30A C30 H30B 109.5 . .
C29 C30 H30C 109.5 . .
H30A C30 H30C 109.5 . .
H30B C30 H30C 109.5 . .
C60 C31 C60 104.6(5) . 3_556
C60 C31 C32 127.7(3) . .
C60 C31 C32 127.7(3) 3_556 .
C33 C32 C33 104.3(5) . 3_556
C33 C32 C31 127.8(3) . .
C33 C32 C31 127.8(3) 3_556 .
N13 C33 C32 109.8(4) . .
N13 C33 C34 121.4(4) . .
C32 C33 C34 128.8(4) . .
C33 C34 H34A 109.5 . .
C33 C34 H34B 109.5 . .
H34A C34 H34B 109.5 . .
C33 C34 H34C 109.5 . .
H34A C34 H34C 109.5 . .
H34B C34 H34C 109.5 . .
C36 C35 H35A 109.5 . .
C36 C35 H35B 109.5 . .
H35A C35 H35B 109.5 . .
C36 C35 H35C 109.5 . .
H35A C35 H35C 109.5 . .
H35B C35 H35C 109.5 . .
N14 C36 C37 110.4(4) . .
N14 C36 C35 121.0(4) . .
C37 C36 C35 128.6(4) . .
C38 C37 C36 104.3(3) . .
C38 C37 C42 129.1(4) . .
C36 C37 C42 126.6(4) . .
N15 C38 C37 109.9(4) . .
N15 C38 C39 121.4(4) . .
C37 C38 C39 128.7(4) . .
C38 C39 H39A 109.5 . .
C38 C39 H39B 109.5 . .
H39A C39 H39B 109.5 . .
C38 C39 H39C 109.5 . .
H39A C39 H39C 109.5 . .
H39B C39 H39C 109.5 . .
C41 C40 H40A 109.5 . .
C41 C40 H40B 109.5 . .
H40A C40 H40B 109.5 . .
C41 C40 H40C 109.5 . .
H40A C40 H40C 109.5 . .
H40B C40 H40C 109.5 . .
N16 C41 C42 109.7(4) . .
N16 C41 C40 120.4(4) . .
C42 C41 C40 129.8(4) . .
C41 C42 C43 104.9(4) . .
C41 C42 C37 128.3(4) . .
C43 C42 C37 126.7(4) . .
N17 C43 C42 109.1(4) . .
N17 C43 C44 121.5(4) . .
C42 C43 C44 129.4(4) . .
C43 C44 H44A 109.5 . .
C43 C44 H44B 109.5 . .
H44A C44 H44B 109.5 . .
C43 C44 H44C 109.5 . .
H44A C44 H44C 109.5 . .
H44B C44 H44C 109.5 . .
C46 C45 H45A 109.5 . .
C46 C45 H45B 109.5 . .
H45A C45 H45B 109.5 . .
C46 C45 H45C 109.5 . .
H45A C45 H45C 109.5 . .
H45B C45 H45C 109.5 . .
N18 C46 C47 109.2(4) . .
N18 C46 C45 120.8(4) . .
C47 C46 C45 129.9(4) . .
C48 C47 C46 104.6(4) . .
C48 C47 C47 128.4(3) . 6
C46 C47 C47 127.0(3) . 6
N19 C48 C47 109.5(4) . .
N19 C48 C49 120.2(4) . .
C47 C48 C49 130.3(4) . .
C48 C49 H49A 109.5 . .
C48 C49 H49B 109.5 . .
H49A C49 H49B 109.5 . .
C48 C49 H49C 109.5 . .
H49A C49 H49C 109.5 . .
H49B C49 H49C 109.5 . .
C51 C50 H50A 109.5 . .
C51 C50 H50B 109.5 . .
H50A C50 H50B 109.5 . .
C51 C50 H50C 109.5 . .
H50A C50 H50C 109.5 . .
H50B C50 H50C 109.5 . .
N20 C51 C52 109.6(4) . .
N20 C51 C50 121.8(4) . .
C52 C51 C50 128.6(4) . .
C53 C52 C51 105.1(4) . .
C53 C52 C57 126.6(4) . .
C51 C52 C57 128.2(4) . .
N21 C53 C52 109.2(4) . .
N21 C53 C54 121.1(4) . .
C52 C53 C54 129.6(4) . .
C53 C54 H54A 109.5 . .
C53 C54 H54B 109.5 . .
H54A C54 H54B 109.5 . .
C53 C54 H54C 109.5 . .
H54A C54 H54C 109.5 . .
H54B C54 H54C 109.5 . .
C56 C55 H55A 109.5 . .
C56 C55 H55B 109.5 . .
H55A C55 H55B 109.5 . .
C56 C55 H55C 109.5 . .
H55A C55 H55C 109.5 . .
H55B C55 H55C 109.5 . .
N22 C56 C57 109.4(4) . .
N22 C56 C55 121.9(4) . .
C57 C56 C55 128.6(4) . .
C56 C57 C58 105.2(3) . .
C56 C57 C52 128.6(4) . .
C58 C57 C52 126.1(4) . .
N23 C58 C57 109.2(4) . .
N23 C58 C59 121.2(4) . .
C57 C58 C59 129.5(4) . .
C58 C59 H59A 109.5 . .
C58 C59 H59B 109.5 . .
H59A C59 H59B 109.5 . .
C58 C59 H59C 109.5 . .
H59A C59 H59C 109.5 . .
H59B C59 H59C 109.5 . .
N24 C60 C31 109.9(4) . .
N24 C60 C61 119.9(4) . .
C31 C60 C61 130.1(4) . .
C60 C61 H61A 109.5 . .
C60 C61 H61B 109.5 . .
H61A C61 H61B 109.5 . .
C60 C61 H61C 109.5 . .
H61A C61 H61C 109.5 . .
H61B C61 H61C 109.5 . .

loop_
_geom_bond_atom_site_label_1
_geom_bond_atom_site_label_2
_geom_bond_distance
_geom_bond_site_symmetry_2
Cu1 N6 1.853(3) .
Cu1 N1 1.861(3) .
Cu2 N2 1.854(3) .
Cu2 N3 1.854(3) .
Cu3 N4 1.858(3) .
Cu3 N5 1.860(3) .
Cu4 N12 1.844(3) .
Cu4 N8 1.850(3) .
Cu5 N9 1.840(4) 12_656
Cu5 N7 1.844(3) .
Cu6 N10 1.858(3) 12_656
Cu6 N11 1.858(3) .
Cu7 N14 1.847(3) .
Cu7 N13 1.854(3) .
Cu7 Cu7 3.0207(11) 3_556
Cu8 N15 1.874(3) .
Cu8 N15 1.874(3) 3_556
Cu9 N21 1.836(3) .
Cu9 N16 1.840(3) .
Cu10 N18 1.849(4) .
Cu10 N17 1.852(3) .
Cu11 N20 1.854(3) .
Cu11 N19 1.856(3) .
Cu12 N22 1.848(3) 3_557
Cu12 N22 1.848(3) .
Cu13 N24 1.845(3) 9_557
Cu13 N23 1.850(3) .
N1 C2 1.339(5) .
N1 N2 1.363(5) .
N2 C4 1.347(5) .
N3 C7 1.337(5) .
N3 N4 1.379(5) .
N4 C9 1.349(5) .
N5 C13 1.349(5) .
N5 N6 1.376(5) .
N6 C15 1.335(5) .
N7 C18 1.345(5) .
N7 N8 1.376(5) .
N8 C20 1.330(5) .
N9 C23 1.347(5) .
N9 N10 1.370(5) .
N9 Cu5 1.840(4) 12_655
N10 C24 1.341(5) .
N10 Cu6 1.858(3) 12_655
N11 C27 1.338(5) .
N11 N12 1.379(5) .
N12 C29 1.333(5) .
N13 C33 1.337(5) .
N13 N13 1.364(7) 3_556
N14 C36 1.332(5) .
N14 N15 1.375(5) .
N15 C38 1.349(5) .
N16 C41 1.340(5) .
N16 N17 1.372(5) .
N17 C43 1.339(5) .
N18 C46 1.330(5) .
N18 N19 1.373(5) .
N19 C48 1.337(5) .
N20 C51 1.339(5) .
N20 N21 1.363(5) .
N21 C53 1.350(5) .
N22 C56 1.345(5) .
N22 N23 1.377(5) .
N23 C58 1.344(5) .
N24 C60 1.340(5) .
N24 N24 1.376(7) 3_556
N24 Cu13 1.845(3) 9_557
C1 C2 1.499(6) .
C1 H1A 0.9600 .
C1 H1B 0.9600 .
C1 H1C 0.9600 .
C2 C3 1.381(5) .
C3 C4 1.392(6) .
C3 C3 1.483(8) 8_465
C4 C5 1.495(6) .
C5 H5A 0.9600 .
C5 H5B 0.9600 .
C5 H5C 0.9600 .
C6 C7 1.490(6) .
C6 H6A 0.9600 .
C6 H6B 0.9600 .
C6 H6C 0.9600 .
C7 C8 1.390(6) .
C8 C9 1.397(5) .
C8 C11 1.480(5) .
C9 C10 1.486(6) .
C10 H10A 0.9600 .
C10 H10B 0.9600 .
C10 H10C 0.9600 .
C11 C23 1.384(6) .
C11 C24 1.386(6) .
C12 C13 1.499(6) .
C12 H12A 0.9600 .
C12 H12B 0.9600 .
C12 H12C 0.9600 .
C13 C14 1.381(6) .
C14 C15 1.387(6) .
C14 C19 1.477(5) .
C15 C16 1.496(6) .
C16 H16A 0.9600 .
C16 H16B 0.9600 .
C16 H16C 0.9600 .
C17 C18 1.482(7) .
C17 H17A 0.9600 .
C17 H17B 0.9600 .
C17 H17C 0.9600 .
C18 C19 1.381(6) .
C19 C20 1.392(6) .
C20 C21 1.495(6) .
C21 H21A 0.9600 .
C21 H21B 0.9600 .
C21 H21C 0.9600 .
C22 C23 1.497(6) .
C22 H22A 0.9600 .
C22 H22B 0.9600 .
C22 H22C 0.9600 .
C24 C25 1.482(6) .
C25 H25A 0.9600 .
C25 H25B 0.9600 .
C25 H25C 0.9600 .
C26 C27 1.494(6) .
C26 H26A 0.9600 .
C26 H26B 0.9600 .
C26 H26C 0.9600 .
C27 C28 1.395(6) .
C28 C29 1.393(6) .
C28 C28 1.472(8) 2_675
C29 C30 1.506(6) .
C30 H30A 0.9600 .
C30 H30B 0.9600 .
C30 H30C 0.9600 .
C31 C60 1.388(5) .
C31 C60 1.388(5) 3_556
C31 C32 1.477(8) .
C32 C33 1.389(5) .
C32 C33 1.389(5) 3_556
C33 C34 1.499(6) .
C34 H34A 0.9600 .
C34 H34B 0.9600 .
C34 H34C 0.9600 .
C35 C36 1.495(6) .
C35 H35A 0.9600 .
C35 H35B 0.9600 .
C35 H35C 0.9600 .
C36 C37 1.388(6) .
C37 C38 1.388(5) .
C37 C42 1.471(5) .
C38 C39 1.491(6) .
C39 H39A 0.9600 .
C39 H39B 0.9600 .
C39 H39C 0.9600 .
C40 C41 1.487(7) .
C40 H40A 0.9600 .
C40 H40B 0.9600 .
C40 H40C 0.9600 .
C41 C42 1.383(6) .
C42 C43 1.398(6) .
C43 C44 1.480(6) .
C44 H44A 0.9600 .
C44 H44B 0.9600 .
C44 H44C 0.9600 .
C45 C46 1.496(6) .
C45 H45A 0.9600 .
C45 H45B 0.9600 .
C45 H45C 0.9600 .
C46 C47 1.398(6) .
C47 C48 1.395(6) .
C47 C47 1.473(8) 6
C48 C49 1.498(6) .
C49 H49A 0.9600 .
C49 H49B 0.9600 .
C49 H49C 0.9600 .
C50 C51 1.482(6) .
C50 H50A 0.9600 .
C50 H50B 0.9600 .
C50 H50C 0.9600 .
C51 C52 1.385(6) .
C52 C53 1.378(6) .
C52 C57 1.474(5) .
C53 C54 1.500(7) .
C54 H54A 0.9600 .
C54 H54B 0.9600 .
C54 H54C 0.9600 .
C55 C56 1.485(6) .
C55 H55A 0.9600 .
C55 H55B 0.9600 .
C55 H55C 0.9600 .
C56 C57 1.384(5) .
C57 C58 1.398(6) .
C58 C59 1.488(6) .
C59 H59A 0.9600 .
C59 H59B 0.9600 .
C59 H59C 0.9600 .
C60 C61 1.491(6) .
C61 H61A 0.9600 .
C61 H61B 0.9600 .
C61 H61C 0.9600 .

loop_
_geom_torsion_atom_site_label_1
_geom_torsion_atom_site_label_2
_geom_torsion_atom_site_label_3
_geom_torsion_atom_site_label_4
_geom_torsion
_geom_torsion_site_symmetry_1
_geom_torsion_site_symmetry_4
N6 Cu1 N1 C2 -69.3(9) . .
N6 Cu1 N1 N2 96.2(7) . .
C2 N1 N2 C4 -0.4(4) . .
Cu1 N1 N2 C4 -169.1(3) . .
C2 N1 N2 Cu2 -177.8(3) . .
Cu1 N1 N2 Cu2 13.6(4) . .
N3 Cu2 N2 C4 -100.5(9) . .
N3 Cu2 N2 N1 75.8(9) . .
N2 Cu2 N3 C7 64.1(10) . .
N2 Cu2 N3 N4 -97.7(8) . .
C7 N3 N4 C9 0.2(5) . .
Cu2 N3 N4 C9 164.9(3) . .
C7 N3 N4 Cu3 -167.3(3) . .
Cu2 N3 N4 Cu3 -2.6(4) . .
N5 Cu3 N4 C9 -99.5(15) . .
N5 Cu3 N4 N3 64.1(16) . .
N4 Cu3 N5 C13 146.0(14) . .
N4 Cu3 N5 N6 -37.7(16) . .
C13 N5 N6 C15 0.1(5) . .
Cu3 N5 N6 C15 -177.2(3) . .
C13 N5 N6 Cu1 166.3(3) . .
Cu3 N5 N6 Cu1 -11.0(4) . .
N1 Cu1 N6 C15 59.6(9) . .
N1 Cu1 N6 N5 -103.4(7) . .
N9 Cu5 N7 C18 67(4) 12_656 .
N9 Cu5 N7 N8 -123(4) 12_656 .
C18 N7 N8 C20 -0.5(6) . .
Cu5 N7 N8 C20 -172.7(3) . .
C18 N7 N8 Cu4 177.2(4) . .
Cu5 N7 N8 Cu4 5.0(5) . .
N12 Cu4 N8 C20 -79(3) . .
N12 Cu4 N8 N7 104(3) . .
C23 N9 N10 C24 0.5(6) . .
Cu5 N9 N10 C24 170.4(3) 12_655 .
C23 N9 N10 Cu6 -164.7(3) . 12_655
Cu5 N9 N10 Cu6 5.2(5) 12_655 12_655
N10 Cu6 N11 C27 -83.9(9) 12_656 .
N10 Cu6 N11 N12 74.7(8) 12_656 .
C27 N11 N12 C29 -0.8(5) . .
Cu6 N11 N12 C29 -164.4(3) . .
C27 N11 N12 Cu4 -179.7(3) . .
Cu6 N11 N12 Cu4 16.7(5) . .
N8 Cu4 N12 C29 53(3) . .
N8 Cu4 N12 N11 -129(3) . .
N14 Cu7 N13 C33 -71.9(12) . .
Cu7 Cu7 N13 C33 -178.3(5) 3_556 .
N14 Cu7 N13 N13 95.1(11) . 3_556
Cu7 Cu7 N13 N13 -11.3(3) 3_556 3_556
N13 Cu7 N14 C36 57.2(13) . .
Cu7 Cu7 N14 C36 159.1(4) 3_556 .
N13 Cu7 N14 N15 -121.7(10) . .
Cu7 Cu7 N14 N15 -19.8(4) 3_556 .
C36 N14 N15 C38 1.0(5) . .
Cu7 N14 N15 C38 -179.9(3) . .
C36 N14 N15 Cu8 -170.1(3) . .
Cu7 N14 N15 Cu8 9.0(5) . .
N15 Cu8 N15 C38 -167.9(4) 3_556 .
N15 Cu8 N15 N14 -0.1(3) 3_556 .
N21 Cu9 N16 C41 48(7) . .
N21 Cu9 N16 N17 -141(6) . .
C41 N16 N17 C43 0.4(6) . .
Cu9 N16 N17 C43 -172.7(3) . .
C41 N16 N17 Cu10 179.2(3) . .
Cu9 N16 N17 Cu10 6.1(5) . .
N18 Cu10 N17 C43 -85(2) . .
N18 Cu10 N17 N16 96(2) . .
N17 Cu10 N18 C46 57(2) . .
N17 Cu10 N18 N19 -122(2) . .
C46 N18 N19 C48 -0.3(6) . .
Cu10 N18 N19 C48 178.9(3) . .
C46 N18 N19 Cu11 -163.0(3) . .
Cu10 N18 N19 Cu11 16.3(5) . .
N20 Cu11 N19 C48 -82.7(9) . .
N20 Cu11 N19 N18 75.0(8) . .
N19 Cu11 N20 C51 84.4(9) . .
N19 Cu11 N20 N21 -79.4(8) . .
C51 N20 N21 C53 0.2(6) . .
Cu11 N20 N21 C53 167.5(3) . .
C51 N20 N21 Cu9 -174.3(3) . .
Cu11 N20 N21 Cu9 -7.0(5) . .
N16 Cu9 N21 C53 -23(7) . .
N16 Cu9 N21 N20 150(6) . .
N22 Cu12 N22 C56 149.2(4) 3_557 .
N22 Cu12 N22 N23 -18.1(3) 3_557 .
C56 N22 N23 C58 0.8(5) . .
Cu12 N22 N23 C58 171.1(3) . .
C56 N22 N23 Cu13 -158.5(3) . .
Cu12 N22 N23 Cu13 11.8(4) . .
N24 Cu13 N23 C58 -60.8(9) 9_557 .
N24 Cu13 N23 N22 94.0(7) 9_557 .
N2 N1 C2 C3 -0.1(5) . .
Cu1 N1 C2 C3 166.6(3) . .
N2 N1 C2 C1 -179.2(4) . .
Cu1 N1 C2 C1 -12.5(6) . .
N1 C2 C3 C4 0.6(5) . .
C1 C2 C3 C4 179.6(4) . .
N1 C2 C3 C3 179.5(4) . 8_465
C1 C2 C3 C3 -1.5(8) . 8_465
N1 N2 C4 C3 0.8(5) . .
Cu2 N2 C4 C3 177.3(3) . .
N1 N2 C4 C5 -176.8(4) . .
Cu2 N2 C4 C5 -0.3(7) . .
C2 C3 C4 N2 -0.8(5) . .
C3 C3 C4 N2 -179.7(4) 8_465 .
C2 C3 C4 C5 176.5(5) . .
C3 C3 C4 C5 -2.4(8) 8_465 .
N4 N3 C7 C8 -0.4(5) . .
Cu2 N3 C7 C8 -164.4(3) . .
N4 N3 C7 C6 -178.7(4) . .
Cu2 N3 C7 C6 17.3(6) . .
N3 C7 C8 C9 0.4(5) . .
C6 C7 C8 C9 178.5(5) . .
N3 C7 C8 C11 179.3(4) . .
C6 C7 C8 C11 -2.7(8) . .
N3 N4 C9 C8 0.0(5) . .
Cu3 N4 C9 C8 164.8(3) . .
N3 N4 C9 C10 179.2(4) . .
Cu3 N4 C9 C10 -16.0(7) . .
C7 C8 C9 N4 -0.3(5) . .
C11 C8 C9 N4 -179.1(4) . .
C7 C8 C9 C10 -179.4(5) . .
C11 C8 C9 C10 1.8(8) . .
C7 C8 C11 C23 -55.0(7) . .
C9 C8 C11 C23 123.6(5) . .
C7 C8 C11 C24 119.4(5) . .
C9 C8 C11 C24 -62.0(7) . .
N6 N5 C13 C14 -0.1(5) . .
Cu3 N5 C13 C14 176.5(3) . .
N6 N5 C13 C12 178.9(4) . .
Cu3 N5 C13 C12 -4.5(7) . .
N5 C13 C14 C15 0.1(5) . .
C12 C13 C14 C15 -178.9(5) . .
N5 C13 C14 C19 -177.7(4) . .
C12 C13 C14 C19 3.3(8) . .
N5 N6 C15 C14 -0.1(5) . .
Cu1 N6 C15 C14 -164.8(3) . .
N5 N6 C15 C16 179.9(4) . .
Cu1 N6 C15 C16 15.2(7) . .
C13 C14 C15 N6 0.0(5) . .
C19 C14 C15 N6 177.8(4) . .
C13 C14 C15 C16 -180.0(5) . .
C19 C14 C15 C16 -2.2(7) . .
N8 N7 C18 C19 0.4(6) . .
Cu5 N7 C18 C19 171.1(4) . .
N8 N7 C18 C17 -180.0(6) . .
Cu5 N7 C18 C17 -9.2(9) . .
N7 C18 C19 C20 -0.1(6) . .
C17 C18 C19 C20 -179.7(6) . .
N7 C18 C19 C14 179.3(4) . .
C17 C18 C19 C14 -0.3(10) . .
C13 C14 C19 C18 91.7(6) . .
C15 C14 C19 C18 -85.6(6) . .
C13 C14 C19 C20 -89.0(6) . .
C15 C14 C19 C20 93.7(6) . .
N7 N8 C20 C19 0.4(5) . .
Cu4 N8 C20 C19 -176.8(3) . .
N7 N8 C20 C21 -179.6(5) . .
Cu4 N8 C20 C21 3.3(7) . .
C18 C19 C20 N8 -0.2(5) . .
C14 C19 C20 N8 -179.6(4) . .
C18 C19 C20 C21 179.8(5) . .
C14 C19 C20 C21 0.4(8) . .
N10 N9 C23 C11 -0.7(6) . .
Cu5 N9 C23 C11 -169.4(4) 12_655 .
N10 N9 C23 C22 -179.2(5) . .
Cu5 N9 C23 C22 12.1(8) 12_655 .
C24 C11 C23 N9 0.7(6) . .
C8 C11 C23 N9 176.2(4) . .
C24 C11 C23 C22 179.0(6) . .
C8 C11 C23 C22 -5.6(9) . .
N9 N10 C24 C11 0.0(5) . .
Cu6 N10 C24 C11 162.9(3) 12_655 .
N9 N10 C24 C25 -179.9(5) . .
Cu6 N10 C24 C25 -17.1(7) 12_655 .
C23 C11 C24 N10 -0.4(5) . .
C8 C11 C24 N10 -175.8(4) . .
C23 C11 C24 C25 179.5(5) . .
C8 C11 C24 C25 4.2(8) . .
N12 N11 C27 C28 1.1(5) . .
Cu6 N11 C27 C28 161.2(4) . .
N12 N11 C27 C26 -178.0(4) . .
Cu6 N11 C27 C26 -17.9(7) . .
N11 C27 C28 C29 -1.0(5) . .
C26 C27 C28 C29 178.0(5) . .
N11 C27 C28 C28 177.1(6) . 2_675
C26 C27 C28 C28 -3.9(10) . 2_675
N11 N12 C29 C28 0.2(6) . .
Cu4 N12 C29 C28 178.9(4) . .
N11 N12 C29 C30 177.8(5) . .
Cu4 N12 C29 C30 -3.5(8) . .
C27 C28 C29 N12 0.5(6) . .
C28 C28 C29 N12 -177.7(6) 2_675 .
C27 C28 C29 C30 -176.8(6) . .
C28 C28 C29 C30 5.1(10) 2_675 .
C60 C31 C32 C33 122.0(3) . .
C60 C31 C32 C33 -58.0(3) 3_556 .
C60 C31 C32 C33 -58.0(3) . 3_556
C60 C31 C32 C33 122.0(3) 3_556 3_556
N13 N13 C33 C32 0.6(5) 3_556 .
Cu7 N13 C33 C32 168.3(3) . .
N13 N13 C33 C34 -179.2(4) 3_556 .
Cu7 N13 C33 C34 -11.5(7) . .
C33 C32 C33 N13 -0.2(2) 3_556 .
C31 C32 C33 N13 179.8(2) . .
C33 C32 C33 C34 179.5(5) 3_556 .
C31 C32 C33 C34 -0.5(5) . .
N15 N14 C36 C37 -0.5(5) . .
Cu7 N14 C36 C37 -179.5(3) . .
N15 N14 C36 C35 179.9(5) . .
Cu7 N14 C36 C35 0.8(7) . .
N14 C36 C37 C38 -0.2(5) . .
C35 C36 C37 C38 179.5(5) . .
N14 C36 C37 C42 -179.5(4) . .
C35 C36 C37 C42 0.1(8) . .
N14 N15 C38 C37 -1.1(5) . .
Cu8 N15 C38 C37 167.5(3) . .
N14 N15 C38 C39 179.1(4) . .
Cu8 N15 C38 C39 -12.4(7) . .
C36 C37 C38 N15 0.8(5) . .
C42 C37 C38 N15 -180.0(4) . .
C36 C37 C38 C39 -179.4(5) . .
C42 C37 C38 C39 -0.1(8) . .
N17 N16 C41 C42 -0.2(6) . .
Cu9 N16 C41 C42 171.5(4) . .
N17 N16 C41 C40 -179.2(5) . .
Cu9 N16 C41 C40 -7.5(9) . .
N16 C41 C42 C43 0.0(6) . .
C40 C41 C42 C43 178.8(6) . .
N16 C41 C42 C37 177.0(5) . .
C40 C41 C42 C37 -4.1(9) . .
C38 C37 C42 C41 118.1(6) . .
C36 C37 C42 C41 -62.7(7) . .
C38 C37 C42 C43 -65.4(7) . .
C36 C37 C42 C43 113.7(5) . .
N16 N17 C43 C42 -0.4(5) . .
Cu10 N17 C43 C42 -179.0(3) . .
N16 N17 C43 C44 -179.9(5) . .
Cu10 N17 C43 C44 1.6(7) . .
C41 C42 C43 N17 0.3(5) . .
C37 C42 C43 N17 -176.8(4) . .
C41 C42 C43 C44 179.6(5) . .
C37 C42 C43 C44 2.5(8) . .
N19 N18 C46 C47 -0.3(6) . .
Cu10 N18 C46 C47 -179.5(4) . .
N19 N18 C46 C45 177.8(5) . .
Cu10 N18 C46 C45 -1.4(8) . .
N18 C46 C47 C48 0.8(6) . .
C45 C46 C47 C48 -177.1(6) . .
N18 C46 C47 C47 -179.0(6) . 6
C45 C46 C47 C47 3.1(10) . 6
N18 N19 C48 C47 0.9(5) . .
Cu11 N19 C48 C47 160.2(4) . .
N18 N19 C48 C49 -179.2(4) . .
Cu11 N19 C48 C49 -19.9(7) . .
C46 C47 C48 N19 -1.0(5) . .
C47 C47 C48 N19 178.8(6) 6 .
C46 C47 C48 C49 179.0(5) . .
C47 C47 C48 C49 -1.1(10) 6 .
N21 N20 C51 C52 -0.6(6) . .
Cu11 N20 C51 C52 -165.7(4) . .
N21 N20 C51 C50 178.1(5) . .
Cu11 N20 C51 C50 13.0(8) . .
N20 C51 C52 C53 0.8(6) . .
C50 C51 C52 C53 -177.8(5) . .
N20 C51 C52 C57 179.1(4) . .
C50 C51 C52 C57 0.5(9) . .
N20 N21 C53 C52 0.3(6) . .
Cu9 N21 C53 C52 174.1(4) . .
N20 N21 C53 C54 -180.0(5) . .
Cu9 N21 C53 C54 -6.1(8) . .
C51 C52 C53 N21 -0.6(6) . .
C57 C52 C53 N21 -179.0(4) . .
C51 C52 C53 C54 179.7(6) . .
C57 C52 C53 C54 1.3(9) . .
N23 N22 C56 C57 -0.6(5) . .
Cu12 N22 C56 C57 -168.7(3) . .
N23 N22 C56 C55 177.6(4) . .
Cu12 N22 C56 C55 9.4(6) . .
N22 C56 C57 C58 0.1(5) . .
C55 C56 C57 C58 -177.8(4) . .
N22 C56 C57 C52 177.6(4) . .
C55 C56 C57 C52 -0.3(7) . .
C53 C52 C57 C56 -111.6(6) . .
C51 C52 C57 C56 70.4(7) . .
C53 C52 C57 C58 65.4(7) . .
C51 C52 C57 C58 -112.6(6) . .
N22 N23 C58 C57 -0.7(5) . .
Cu13 N23 C58 C57 156.7(3) . .
N22 N23 C58 C59 -179.9(4) . .
Cu13 N23 C58 C59 -22.5(6) . .
C56 C57 C58 N23 0.4(5) . .
C52 C57 C58 N23 -177.2(4) . .
C56 C57 C58 C59 179.5(5) . .
C52 C57 C58 C59 1.9(8) . .
N24 N24 C60 C31 0.6(5) 3_556 .
Cu13 N24 C60 C31 170.2(3) 9_557 .
N24 N24 C60 C61 -176.9(4) 3_556 .
Cu13 N24 C60 C61 -7.3(6) 9_557 .
C60 C31 C60 N24 -0.2(2) 3_556 .
C32 C31 C60 N24 179.8(2) . .
C60 C31 C60 C61 177.0(5) 3_556 .
C32 C31 C60 C61 -3.0(5) . .
